data_7215203
loop_
_publ_author_name
'Zhang, Jian-Wei'
'Zhao, Cui-Cui'
'Zhao, Yin-Ping'
'Xu, Hai-Qun'
'Du, Zi-Yi'
'Jiang, Hai-Long'

_publ_section_title
;
 Metal--organic frameworks with improved moisture stability based on a
 phosphonate monoester: effect of auxiliary N-donor ligands on framework
 dimensionality
;
_journal_issue 29
_journal_name_full CrystEngComm
_journal_page_first 6635
_journal_paper_doi 10.1039/c4ce00655k
_journal_volume 16
_journal_year 2014
_chemical_formula_sum 'C33 H34 Cd N6 O8 P2'
_chemical_formula_weight 817.00
_chemical_name_systematic
; 
 ? 
;
_space_group_IT_number 15
_symmetry_cell_setting monoclinic
_symmetry_space_group_name_Hall '-C 2yc'
_symmetry_space_group_name_H-M 'C 1 2/c 1'
_atom_sites_solution_hydrogens geom
_atom_sites_solution_primary direct
_atom_sites_solution_secondary difmap
_audit_creation_method SHELXL-97
_cell_angle_alpha 90.00
_cell_angle_beta 118.1600(10)
_cell_angle_gamma 90.00
_cell_formula_units_Z 4
_cell_length_a 21.7570(3)
_cell_length_b 14.2474(2)
_cell_length_c 14.6058(2)
_cell_measurement_temperature 296(2)
_cell_volume 3991.61(10)
_computing_cell_refinement 'Bruker XSCANS'
_computing_data_collection 'Bruker XSCANS'
_computing_data_reduction 'Bruker SHELXTL'
_computing_molecular_graphics 'Bruker SHELXTL'
_computing_publication_material 'Bruker SHELXTL'
_computing_structure_refinement 'SHELXL-97 (Sheldrick, 1997)'
_computing_structure_solution 'SHELXS-97 (Sheldrick, 1990)'
_diffrn_ambient_temperature 296(2)
_diffrn_measured_fraction_theta_full 0.999
_diffrn_measured_fraction_theta_max 0.999
_diffrn_measurement_device_type 'Bruker P4'
_diffrn_measurement_method '\w scans'
_diffrn_radiation_monochromator graphite
_diffrn_radiation_source 'fine-focus sealed tube'
_diffrn_radiation_type MoK\a
_diffrn_radiation_wavelength 0.71073
_diffrn_reflns_av_R_equivalents 0.0393
_diffrn_reflns_av_sigmaI/netI 0.0353
_diffrn_reflns_limit_h_max 26
_diffrn_reflns_limit_h_min -26
_diffrn_reflns_limit_k_max 15
_diffrn_reflns_limit_k_min -17
_diffrn_reflns_limit_l_max 18
_diffrn_reflns_limit_l_min -17
_diffrn_reflns_number 16614
_diffrn_reflns_theta_full 26.00
_diffrn_reflns_theta_max 26.00
_diffrn_reflns_theta_min 1.78
_exptl_absorpt_coefficient_mu 0.679
_exptl_absorpt_correction_T_max 0.7456
_exptl_absorpt_correction_T_min 0.6816
_exptl_absorpt_correction_type multi-scan
_exptl_absorpt_process_details 'SADABS (Bruker, 2008)'
_exptl_crystal_colour colourless
_exptl_crystal_density_diffrn 1.360
_exptl_crystal_density_method 'not measured'
_exptl_crystal_description BRICK
_exptl_crystal_F_000 1664
_exptl_crystal_size_max 0.410
_exptl_crystal_size_mid 0.100
_exptl_crystal_size_min 0.040
_platon_squeeze_details
;
;
_refine_diff_density_max 0.613
_refine_diff_density_min -1.366
_refine_diff_density_rms 0.069
_refine_ls_extinction_method none
_refine_ls_goodness_of_fit_ref 1.049
_refine_ls_hydrogen_treatment constr
_refine_ls_matrix_type full
_refine_ls_number_parameters 229
_refine_ls_number_reflns 3918
_refine_ls_number_restraints 1
_refine_ls_restrained_S_all 1.080
_refine_ls_R_factor_all 0.0497
_refine_ls_R_factor_gt 0.0376
_refine_ls_shift/su_max 0.000
_refine_ls_shift/su_mean 0.000
_refine_ls_structure_factor_coef Fsqd
_refine_ls_weighting_details 'calc w=1/[\s^2^(Fo^2^)+(0.0601P)^2^+0.0000P] where P=(Fo^2^+2Fc^2^)/3'
_refine_ls_weighting_scheme calc
_refine_ls_wR_factor_gt 0.1003
_refine_ls_wR_factor_ref 0.1051
_reflns_number_gt 3047
_reflns_number_total 3918
_reflns_threshold_expression >2sigma(I)
_cod_data_source_file c4ce00655k2.cif
_cod_data_source_block 1
_cod_depositor_comments
;
The following automatic conversions were performed:

'_symmetry_cell_setting' value 'Monoclinic' changed to 'monoclinic'
according to
/usr/data/users/saulius/crontab/automatic-downloads/rss-feeds/RSC/lib/dictionaries/cif_core.dic
dictionary named 'cif_core.dic' version 2.4.2 from
2011-04-26.

'_exptl_absorpt_correction_type' value 'Multi-scan'
changed to 'multi-scan' according to
/usr/data/users/saulius/crontab/automatic-downloads/rss-feeds/RSC/lib/dictionaries/cif_core.dic
dictionary named 'cif_core.dic' version 2.4.2 from 2011-04-26.

Automatic conversion script
Id: cif_fix_values 2281 2013-09-26 08:29:07Z andrius 

 Adding full bibliography for 7215201--7215208.cif.
;
_cod_original_sg_symbol_H-M C2/c
_cod_database_code 7215203

loop_
_symmetry_equiv_pos_as_xyz
'x, y, z'
'-x, y, -z+1/2'
'x+1/2, y+1/2, z'
'-x+1/2, y+1/2, -z+1/2'
'-x, -y, -z'
'x, -y, z-1/2'
'-x+1/2, -y+1/2, -z'
'x+1/2, -y+1/2, z-1/2'

loop_
_atom_site_label
_atom_site_type_symbol
_atom_site_fract_x
_atom_site_fract_y
_atom_site_fract_z
_atom_site_U_iso_or_equiv
_atom_site_adp_type
_atom_site_occupancy
_atom_site_symmetry_multiplicity
_atom_site_calc_flag
_atom_site_refinement_flags
_atom_site_disorder_assembly
_atom_site_disorder_group
Cd1 Cd 0.2500 0.2500 0.5000 0.03562(13) Uani 1 2 d S . .
P1 P 0.11888(4) 0.11673(6) 0.51444(6) 0.0425(2) Uani 1 1 d D . .
N1 N 0.38441(11) 0.00041(16) 0.60175(17) 0.0293(5) Uani 1 1 d . . .
N2 N 0.31041(13) 0.11588(17) 0.52590(19) 0.0368(6) Uani 1 1 d . . .
N3 N 0.5000 -0.2952(2) 0.7500 0.0290(7) Uani 1 2 d S . .
C1 C 0.04272(18) 0.2560(2) 0.5466(3) 0.0449(8) Uani 1 1 d . . .
C2 C -0.02009(19) 0.2856(3) 0.4660(3) 0.0503(9) Uani 1 1 d . . .
H2A H -0.0521 0.2410 0.4234 0.060 Uiso 1 1 calc R . .
C3 C -0.03643(18) 0.3793(3) 0.4474(3) 0.0494(9) Uani 1 1 d . . .
H3A H -0.0789 0.3963 0.3917 0.059 Uiso 1 1 calc R . .
C4 C 0.00853(16) 0.4498(2) 0.5090(2) 0.0407(7) Uani 1 1 d . . .
C5 C 0.07207(17) 0.4184(3) 0.5915(3) 0.0460(8) Uani 1 1 d . . .
H5A H 0.1038 0.4625 0.6355 0.055 Uiso 1 1 calc R . .
C6 C 0.08842(18) 0.3253(3) 0.6088(3) 0.0485(8) Uani 1 1 d . . .
H6A H 0.1312 0.3078 0.6635 0.058 Uiso 1 1 calc R . .
C7 C 0.06120(19) 0.1539(3) 0.5649(3) 0.0502(9) Uani 1 1 d . . .
H7A H 0.0188 0.1170 0.5324 0.060 Uiso 1 1 calc R . .
H7B H 0.0834 0.1416 0.6389 0.060 Uiso 1 1 calc R . .
C8 C 0.1701(3) -0.0275(4) 0.6451(4) 0.0900(15) Uani 1 1 d . . .
H8A H 0.1710 0.0196 0.6937 0.108 Uiso 1 1 calc R . .
H8B H 0.1467 -0.0825 0.6530 0.108 Uiso 1 1 calc R . .
C9 C 0.2412(3) -0.0526(4) 0.6718(4) 0.0879(15) Uani 1 1 d . . .
H9A H 0.2647 -0.0750 0.7421 0.132 Uiso 1 1 calc R . .
H9B H 0.2650 0.0016 0.6652 0.132 Uiso 1 1 calc R . .
H9C H 0.2408 -0.1009 0.6258 0.132 Uiso 1 1 calc R . .
C10 C 0.44339(14) -0.04997(19) 0.6772(2) 0.0276(6) Uani 1 1 d . . .
C11 C 0.44195(14) -0.14689(19) 0.6767(2) 0.0288(6) Uani 1 1 d . . .
H11A H 0.4031 -0.1796 0.6285 0.035 Uiso 1 1 calc R . .
C12 C 0.5000 -0.1938(3) 0.7500 0.0266(8) Uani 1 2 d S . .
C13 C 0.5000 -0.0001(3) 0.7500 0.0279(8) Uani 1 2 d S . .
H13A H 0.5000 0.0652 0.7500 0.034 Uiso 1 2 calc SR . .
C14 C 0.36909(16) 0.0912(2) 0.6071(2) 0.0354(7) Uani 1 1 d . . .
H14A H 0.3965 0.1313 0.6614 0.043 Uiso 1 1 calc R . .
C15 C 0.28669(16) 0.0359(2) 0.4655(2) 0.0411(7) Uani 1 1 d . . .
H15A H 0.2457 0.0320 0.4029 0.049 Uiso 1 1 calc R . .
C16 C 0.33148(15) -0.0351(2) 0.5104(2) 0.0392(7) Uani 1 1 d . . .
H16A H 0.3277 -0.0959 0.4852 0.047 Uiso 1 1 calc R . .
C17 C 0.54929(16) -0.3518(2) 0.8232(2) 0.0378(7) Uani 1 1 d . . .
H17A H 0.5891 -0.3318 0.8818 0.045 Uiso 1 1 calc R A 1
O1 O 0.18620(11) 0.16915(16) 0.56879(16) 0.0427(5) Uani 1 1 d . . .
O3 O 0.12981(13) 0.00854(16) 0.5399(2) 0.0629(7) Uani 1 1 d D . .
O2 O 0.08100(13) 0.1218(2) 0.39890(18) 0.0715(9) Uani 1 1 d . . .
O1W O 0.17379(12) 0.19419(18) 0.33245(18) 0.0557(6) Uani 1 1 d . . .
C18 C 0.53053(15) -0.4403(2) 0.7964(2) 0.0424(7) Uani 0.50 1 d P . 1
H18A H 0.5544 -0.4931 0.8337 0.051 Uiso 0.50 1 calc PR . 1
N4 N 0.53053(15) -0.4403(2) 0.7964(2) 0.0424(7) Uani 0.50 1 d P . 2

loop_
_atom_site_aniso_label
_atom_site_aniso_U_11
_atom_site_aniso_U_22
_atom_site_aniso_U_33
_atom_site_aniso_U_23
_atom_site_aniso_U_13
_atom_site_aniso_U_12
Cd1 0.0386(2) 0.0282(2) 0.0382(2) 0.00683(13) 0.01652(15) 0.01134(14)
P1 0.0363(4) 0.0495(6) 0.0374(5) 0.0017(4) 0.0139(4) 0.0050(4)
N1 0.0271(12) 0.0231(13) 0.0325(12) 0.0017(10) 0.0099(10) 0.0021(10)
N2 0.0341(13) 0.0292(14) 0.0407(14) 0.0031(11) 0.0122(12) 0.0083(11)
N3 0.0297(17) 0.0191(18) 0.0329(18) 0.000 0.0104(15) 0.000
C1 0.0410(18) 0.055(2) 0.051(2) 0.0049(16) 0.0318(17) 0.0031(16)
C2 0.046(2) 0.053(2) 0.049(2) -0.0048(18) 0.0197(17) -0.0007(18)
C3 0.0419(18) 0.057(2) 0.0432(19) -0.0046(17) 0.0153(16) 0.0044(17)
C4 0.0365(16) 0.053(2) 0.0372(16) -0.0010(15) 0.0210(14) 0.0026(15)
C5 0.0374(17) 0.051(2) 0.049(2) -0.0066(16) 0.0206(16) -0.0025(16)
C6 0.0376(18) 0.055(2) 0.050(2) 0.0053(17) 0.0184(16) 0.0077(17)
C7 0.049(2) 0.051(2) 0.057(2) 0.0060(17) 0.0312(18) -0.0012(17)
C8 0.094(4) 0.081(4) 0.102(4) 0.027(3) 0.052(3) 0.014(3)
C9 0.086(3) 0.085(4) 0.085(3) 0.018(3) 0.034(3) 0.032(3)
C10 0.0278(14) 0.0220(15) 0.0323(15) 0.0057(11) 0.0137(12) 0.0052(11)
C11 0.0263(14) 0.0227(15) 0.0317(15) 0.0013(11) 0.0089(12) 0.0004(11)
C12 0.031(2) 0.017(2) 0.033(2) 0.000 0.0158(18) 0.000
C13 0.032(2) 0.0151(19) 0.036(2) 0.000 0.0148(18) 0.000
C14 0.0360(16) 0.0240(16) 0.0407(17) -0.0009(13) 0.0135(14) 0.0049(13)
C15 0.0372(17) 0.0364(18) 0.0391(17) 0.0023(14) 0.0093(14) 0.0067(14)
C16 0.0386(17) 0.0262(16) 0.0403(17) -0.0037(13) 0.0084(14) 0.0017(13)
C17 0.0344(16) 0.0255(16) 0.0403(17) 0.0015(13) 0.0070(14) 0.0010(13)
O1 0.0396(12) 0.0469(14) 0.0412(12) 0.0060(10) 0.0186(10) 0.0015(10)
O3 0.0611(16) 0.0445(15) 0.0670(17) -0.0009(13) 0.0170(14) 0.0001(13)
O2 0.0491(15) 0.118(3) 0.0362(13) 0.0006(14) 0.0107(12) 0.0159(16)
O1W 0.0478(14) 0.0602(17) 0.0497(14) -0.0074(12) 0.0153(12) 0.0004(12)
C18 0.0428(16) 0.0288(16) 0.0463(17) 0.0028(13) 0.0135(13) 0.0021(13)
N4 0.0428(16) 0.0288(16) 0.0463(17) 0.0028(13) 0.0135(13) 0.0021(13)

loop_
_atom_type_symbol
_atom_type_description
_atom_type_scat_dispersion_real
_atom_type_scat_dispersion_imag
_atom_type_scat_source
C C 0.0033 0.0016 'International Tables Vol C Tables 4.2.6.8 and 6.1.1.4'
H H 0.0000 0.0000 'International Tables Vol C Tables 4.2.6.8 and 6.1.1.4'
N N 0.0061 0.0033 'International Tables Vol C Tables 4.2.6.8 and 6.1.1.4'
O O 0.0106 0.0060 'International Tables Vol C Tables 4.2.6.8 and 6.1.1.4'
P P 0.1023 0.0942 'International Tables Vol C Tables 4.2.6.8 and 6.1.1.4'
Cd Cd -0.8075 1.2024 'International Tables Vol C Tables 4.2.6.8 and 6.1.1.4'

loop_
_geom_angle_atom_site_label_1
_geom_angle_atom_site_label_2
_geom_angle_atom_site_label_3
_geom_angle
_geom_angle_site_symmetry_1
_geom_angle_site_symmetry_3
N2 Cd1 N2 180.0 7_556 .
N2 Cd1 O1W 92.48(9) 7_556 .
N2 Cd1 O1W 87.52(9) . .
N2 Cd1 O1W 87.52(9) 7_556 7_556
N2 Cd1 O1W 92.48(9) . 7_556
O1W Cd1 O1W 180.0 . 7_556
N2 Cd1 O1 94.12(8) 7_556 .
N2 Cd1 O1 85.88(8) . .
O1W Cd1 O1 90.60(8) . .
O1W Cd1 O1 89.40(8) 7_556 .
N2 Cd1 O1 85.88(8) 7_556 7_556
N2 Cd1 O1 94.12(8) . 7_556
O1W Cd1 O1 89.40(8) . 7_556
O1W Cd1 O1 90.60(8) 7_556 7_556
O1 Cd1 O1 180.0 . 7_556
O2 P1 O1 117.17(15) . .
O2 P1 O3 104.84(17) . .
O1 P1 O3 111.22(14) . .
O2 P1 C7 109.14(16) . .
O1 P1 C7 109.36(16) . .
O3 P1 C7 104.28(16) . .
C14 N1 C16 106.9(2) . .
C14 N1 C10 126.5(2) . .
C16 N1 C10 126.6(2) . .
C14 N2 C15 105.4(2) . .
C14 N2 Cd1 128.4(2) . .
C15 N2 Cd1 125.47(19) . .
C17 N3 C17 107.5(3) 2_656 .
C17 N3 C12 126.24(17) 2_656 .
C17 N3 C12 126.24(17) . .
C2 C1 C6 117.0(3) . .
C2 C1 C7 121.5(3) . .
C6 C1 C7 121.6(3) . .
C3 C2 C1 121.6(4) . .
C2 C3 C4 122.3(3) . .
C3 C4 C5 115.4(3) . .
C3 C4 C4 123.0(4) . 5_566
C5 C4 C4 121.6(4) . 5_566
C6 C5 C4 122.1(3) . .
C5 C6 C1 121.7(3) . .
C1 C7 P1 113.0(2) . .
C9 C8 O3 113.8(4) . .
C11 C10 C13 121.8(3) . .
C11 C10 N1 119.2(2) . .
C13 C10 N1 118.9(2) . .
C10 C11 C12 118.0(3) . .
C11 C12 C11 122.2(3) 2_656 .
C11 C12 N3 118.89(17) 2_656 .
C11 C12 N3 118.89(17) . .
C10 C13 C10 118.2(3) . 2_656
N2 C14 N1 111.4(3) . .
C16 C15 N2 110.1(3) . .
C15 C16 N1 106.1(3) . .
C18 C17 N3 108.2(3) . .
P1 O1 Cd1 130.00(12) . .
C8 O3 P1 122.8(3) . .
C17 C18 C18 108.03(18) . 2_656

loop_
_geom_bond_atom_site_label_1
_geom_bond_atom_site_label_2
_geom_bond_distance
_geom_bond_site_symmetry_2
Cd1 N2 2.248(2) 7_556
Cd1 N2 2.248(2) .
Cd1 O1W 2.354(2) .
Cd1 O1W 2.354(2) 7_556
Cd1 O1 2.362(2) .
Cd1 O1 2.362(2) 7_556
P1 O2 1.490(2) .
P1 O1 1.495(2) .
P1 O3 1.577(2) .
P1 C7 1.808(3) .
N1 C14 1.347(4) .
N1 C16 1.383(4) .
N1 C10 1.429(3) .
N2 C14 1.316(4) .
N2 C15 1.383(4) .
N3 C17 1.365(3) 2_656
N3 C17 1.365(3) .
N3 C12 1.445(5) .
C1 C2 1.383(5) .
C1 C6 1.392(5) .
C1 C7 1.498(5) .
C2 C3 1.376(5) .
C3 C4 1.395(5) .
C4 C5 1.411(4) .
C4 C4 1.469(7) 5_566
C5 C6 1.365(5) .
C8 C9 1.450(6) .
C8 O3 1.456(5) .
C10 C11 1.381(4) .
C10 C13 1.384(3) .
C11 C12 1.382(3) .
C12 C11 1.382(3) 2_656
C13 C10 1.384(3) 2_656
C15 C16 1.342(4) .
C17 C18 1.327(4) .
C18 C18 1.380(6) 2_656

loop_
_platon_squeeze_void_nr
_platon_squeeze_void_average_x
_platon_squeeze_void_average_y
_platon_squeeze_void_average_z
_platon_squeeze_void_volume
_platon_squeeze_void_count_electrons
_platon_squeeze_void_content
1 0.750 0.250 0.500 126 53 ' '
2 0.250 0.250 1.000 126 54 ' '
3 0.500 0.243 0.750 13 9 ' '
4 0.000 0.256 0.250 13 9 ' '
5 0.250 0.750 0.500 126 53 ' '
6 0.750 0.750 1.000 126 54 ' '
7 0.000 0.743 0.750 13 9 ' '
8 0.500 0.756 0.250 13 9 ' '
